data_2020563
loop_
_publ_author_name
'Zhang, Li-Yang'
'Lu, Li-Ping'
'Feng, Si-Si'

_publ_section_title
;
 A two-dimensional mixed-valence Cu^II^/Cu^I^ coordination polymer
 constructed from 2-(pyridin-3-yl)-1<i>H</i>-imidazole-4,5-dicarboxylate
;
_journal_coeditor_code EG3205
_journal_issue 8
_journal_name_full 'Acta Crystallographica Section C'
_journal_page_first
;
;
_journal_paper_doi 10.1107/S205322961601161X
_journal_volume 72
_journal_year 2016
_chemical_formula_iupac '[Cu3 (C10 H5 N3 O4)2 (H2 O)]'
_chemical_formula_moiety 'C20 H12 Cu3 N6 O9'
_chemical_formula_sum 'C20 H12 Cu3 N6 O9'
_chemical_formula_weight 670.98
_chemical_name_systematic
Poly[aquabis[\m~3~-5-carboxy-2-(pyridin-3-yl)-1<i>H</i>-imidazole-4-carboxylato-\k^5^<i>N</i>^1^,<i>O</i>^5^:<i>N</i>^3^,<i>O</i>^4^:<i>N</i>^2^]copper(II)dicopper(I)]
_space_group_crystal_system orthorhombic
_space_group_IT_number 61
_space_group_name_Hall '-P 2ac 2ab'
_space_group_name_H-M_alt 'P b c a'
_symmetry_space_group_name_Hall '-P 2ac 2ab'
_symmetry_space_group_name_H-M 'P b c a'
_atom_sites_solution_hydrogens mixed
_audit_creation_method SHELXL-2014/7
_cell_angle_alpha 90
_cell_angle_beta 90
_cell_angle_gamma 90
_cell_formula_units_Z 8
_cell_length_a 23.095(5)
_cell_length_b 6.8430(14)
_cell_length_c 26.222(5)
_cell_measurement_reflns_used 23113
_cell_measurement_temperature 100(2)
_cell_measurement_theta_max 30.9
_cell_measurement_theta_min 2.52
_cell_volume 4144.1(15)
_computing_cell_refinement
;
SCALEPACK (Otwinowski & Minor, 1997)
;
_computing_data_collection mar165
_computing_data_reduction
;
HKL2000 (Otwinowski & Minor, 1997)
;
_computing_molecular_graphics
;
SHELXTL (Sheldrick, 2015) and
DIAMOND (Brandenburg, 2005)
;
_computing_publication_material
;
publCIF (Westrip, 2010)
;
_computing_structure_refinement
;
SHELXL2014 (Sheldrick, 2015)
;
_computing_structure_solution
;
SHELXS97 (Sheldrick, 2008)
;
_diffrn_ambient_temperature 100(2)
_diffrn_measured_fraction_theta_full 0.993
_diffrn_measured_fraction_theta_max 0.984
_diffrn_measurement_device_type mar165
_diffrn_measurement_method 'oscillation mode'
_diffrn_radiation_type synchrotron
_diffrn_radiation_wavelength 0.7200
_diffrn_reflns_av_R_equivalents 0.0376
_diffrn_reflns_limit_h_max 33
_diffrn_reflns_limit_h_min -32
_diffrn_reflns_limit_k_max 9
_diffrn_reflns_limit_k_min 0
_diffrn_reflns_limit_l_max 36
_diffrn_reflns_limit_l_min -36
_diffrn_reflns_number 21854
_diffrn_reflns_theta_full 25.595
_diffrn_reflns_theta_max 30.965
_diffrn_reflns_theta_min 3.109
_diffrn_standards_decay_% 0
_diffrn_standards_interval_count 0
_diffrn_standards_interval_time 0
_diffrn_standards_number 0
_exptl_absorpt_coefficient_mu 3.237
_exptl_absorpt_correction_T_max 0.9121
_exptl_absorpt_correction_T_min 0.6031
_exptl_absorpt_correction_type multi-scan
_exptl_absorpt_process_details
;
(SCALEPACK; Otwinowski & Minor, 1997)
;
_exptl_crystal_colour 'clear light green'
_exptl_crystal_density_diffrn 2.151
_exptl_crystal_density_method 'not measured'
_exptl_crystal_description block
_exptl_crystal_F_000 2664
_exptl_crystal_size_max 0.180
_exptl_crystal_size_mid 0.050
_exptl_crystal_size_min 0.030
_refine_diff_density_max 0.637
_refine_diff_density_min -1.259
_refine_ls_extinction_method none
_refine_ls_goodness_of_fit_ref 1.077
_refine_ls_hydrogen_treatment constr
_refine_ls_matrix_type full
_refine_ls_number_parameters 343
_refine_ls_number_reflns 6232
_refine_ls_number_restraints 0
_refine_ls_restrained_S_all 1.077
_refine_ls_R_factor_all 0.0379
_refine_ls_R_factor_gt 0.0350
_refine_ls_shift/su_max 0.002
_refine_ls_shift/su_mean 0.000
_refine_ls_structure_factor_coef Fsqd
_refine_ls_weighting_details 'w=1/[\s^2^(Fo^2^)+(0.0677P)^2^+2.5986P] where P=(Fo^2^+2Fc^2^)/3'
_refine_ls_weighting_scheme calc
_refine_ls_wR_factor_gt 0.0996
_refine_ls_wR_factor_ref 0.1015
_reflns_number_gt 5684
_reflns_number_total 6232
_reflns_threshold_expression 'I > 2\s(I)'
_cod_data_source_file eg3205sup1.cif
_cod_data_source_block I
_cod_original_cell_volume 4144.1(14)
_cod_database_code 2020563
_shelx_space_group_comment
;
The symmetry employed for this shelxl refinement is uniquely defined
by the following loop, which should always be used as a source of
symmetry information in preference to the above space-group names.
They are only intended as comments.
;
_shelx_estimated_absorpt_t_min 0.593
_shelx_estimated_absorpt_t_max 0.909

loop_
_space_group_symop_operation_xyz
'x, y, z'
'-x+1/2, -y, z+1/2'
'-x, y+1/2, -z+1/2'
'x+1/2, -y+1/2, -z'
'-x, -y, -z'
'x-1/2, y, -z-1/2'
'x, -y-1/2, z-1/2'
'-x-1/2, y-1/2, z'

loop_
_atom_site_type_symbol
_atom_site_label
_atom_site_fract_x
_atom_site_fract_y
_atom_site_fract_z
_atom_site_U_iso_or_equiv
_atom_site_adp_type
_atom_site_calc_flag
_atom_site_occupancy
Cu Cu1 0.56251(2) 0.80133(3) 0.41648(2) 0.01247(7) Uani d 1
Cu Cu2 0.64111(2) 0.49080(3) 0.62693(2) 0.01100(7) Uani d 1
Cu Cu3 0.74170(2) 0.46961(4) 0.84484(2) 0.01359(7) Uani d 1
O O1 0.46779(6) 0.8393(2) 0.46012(6) 0.0155(3) Uani d 1
O O2 0.43454(6) 0.7608(2) 0.53744(6) 0.0160(3) Uani d 1
H H2 0.4461 0.7340 0.5662 0.024 Uiso d 1
O O3 0.47374(6) 0.6219(2) 0.61767(6) 0.0180(3) Uani d 1
O O4 0.56163(6) 0.5510(3) 0.64889(6) 0.0172(3) Uani d 1
O O5 0.72071(6) 0.4333(2) 0.60544(5) 0.0126(2) Uani d 1
O O6 0.81126(6) 0.3916(2) 0.63461(5) 0.0128(2) Uani d 1
O O7 0.86255(6) 0.4407(2) 0.72245(6) 0.0179(3) Uani d 1
H H7 0.8466 0.4214 0.6950 0.027 Uiso d 1
O O8 0.83360(7) 0.4831(2) 0.80257(6) 0.0188(3) Uani d 1
O O9 0.61460(6) 0.1856(2) 0.61020(6) 0.0182(3) Uani d 1
H H9A 0.5961 0.1750 0.5837 0.027 Uiso d 1
H H9B 0.6395 0.1002 0.6099 0.027 Uiso d 1
N N1 0.74627(7) 0.5684(2) 0.41534(6) 0.0122(3) Uani d 1
N N2 0.57865(7) 0.7101(2) 0.48324(6) 0.0102(3) Uani d 1
N N3 0.61344(6) 0.6034(2) 0.55839(6) 0.0095(3) Uani d 1
N N4 0.55793(7) 0.5979(2) 0.84917(6) 0.0124(3) Uani d 1
N N5 0.71801(7) 0.4776(2) 0.77589(6) 0.0104(3) Uani d 1
N N6 0.67598(6) 0.4616(2) 0.69873(6) 0.0092(3) Uani d 1
C C1 0.79262(8) 0.6061(3) 0.44525(7) 0.0133(3) Uani d 1
H H1 0.8303 0.5936 0.4311 0.016 Uiso calc 1
C C2 0.78725(8) 0.6623(3) 0.49588(7) 0.0127(3) Uani d 1
H H2A 0.8206 0.6889 0.5160 0.015 Uiso calc 1
C C3 0.73213(8) 0.6788(3) 0.51650(7) 0.0110(3) Uani d 1
H H3 0.7273 0.7204 0.5508 0.013 Uiso calc 1
C C4 0.68386(7) 0.6345(2) 0.48683(7) 0.0093(3) Uani d 1
C C5 0.69261(8) 0.5805(3) 0.43597(7) 0.0106(3) Uani d 1
H H5 0.6600 0.5516 0.4153 0.013 Uiso calc 1
C C6 0.62557(7) 0.6476(2) 0.50908(7) 0.0093(3) Uani d 1
C C7 0.53381(8) 0.7048(2) 0.51753(7) 0.0105(3) Uani d 1
C C8 0.47555(8) 0.7725(3) 0.50334(8) 0.0122(3) Uani d 1
C C9 0.55565(7) 0.6387(3) 0.56344(7) 0.0097(3) Uani d 1
C C10 0.52815(8) 0.6019(3) 0.61306(7) 0.0128(3) Uani d 1
C C11 0.50917(8) 0.5241(3) 0.82838(8) 0.0139(3) Uani d 1
H H11 0.4737 0.5373 0.8464 0.017 Uiso calc 1
C C12 0.50907(8) 0.4294(3) 0.78159(7) 0.0148(3) Uani d 1
H H12 0.4740 0.3794 0.7679 0.018 Uiso calc 1
C C13 0.56063(8) 0.4082(3) 0.75485(7) 0.0124(3) Uani d 1
H H13 0.5616 0.3399 0.7233 0.015 Uiso calc 1
C C14 0.61122(8) 0.4898(3) 0.77535(7) 0.0100(3) Uani d 1
C C15 0.60753(8) 0.5834(3) 0.82245(7) 0.0119(3) Uani d 1
H H15 0.6416 0.6396 0.8364 0.014 Uiso calc 1
C C16 0.66755(8) 0.4772(2) 0.74958(7) 0.0096(3) Uani d 1
C C17 0.76096(7) 0.4602(3) 0.74015(7) 0.0099(3) Uani d 1
C C18 0.82173(8) 0.4626(3) 0.75732(8) 0.0140(3) Uani d 1
C C19 0.73481(7) 0.4490(3) 0.69280(7) 0.0092(3) Uani d 1
C C20 0.75777(7) 0.4236(3) 0.64109(7) 0.0104(3) Uani d 1

loop_
_atom_site_aniso_label
_atom_site_aniso_U_11
_atom_site_aniso_U_22
_atom_site_aniso_U_33
_atom_site_aniso_U_12
_atom_site_aniso_U_13
_atom_site_aniso_U_23
Cu1 0.01277(12) 0.01642(12) 0.00823(13) -0.00052(7) -0.00025(7) 0.00401(7)
Cu2 0.00931(12) 0.01746(12) 0.00623(13) 0.00409(7) 0.00026(7) 0.00039(7)
Cu3 0.01492(13) 0.01833(13) 0.00752(13) 0.00102(8) -0.00294(8) 0.00036(8)
O1 0.0152(6) 0.0171(6) 0.0143(7) 0.0002(5) -0.0047(5) 0.0035(5)
O2 0.0123(6) 0.0177(6) 0.0181(7) 0.0014(5) -0.0011(5) 0.0026(5)
O3 0.0106(6) 0.0273(7) 0.0163(7) 0.0042(5) 0.0021(5) 0.0032(5)
O4 0.0123(6) 0.0291(8) 0.0101(7) 0.0076(5) 0.0018(5) 0.0032(5)
O5 0.0110(6) 0.0177(6) 0.0090(6) 0.0039(5) 0.0020(5) 0.0002(5)
O6 0.0094(5) 0.0160(6) 0.0130(6) 0.0001(5) 0.0028(5) -0.0002(5)
O7 0.0106(6) 0.0245(7) 0.0185(7) 0.0011(5) 0.0000(5) -0.0013(6)
O8 0.0151(6) 0.0250(7) 0.0162(7) 0.0004(5) -0.0035(5) -0.0009(5)
O9 0.0138(6) 0.0196(7) 0.0213(8) 0.0024(5) -0.0058(5) 0.0014(5)
N1 0.0140(7) 0.0125(7) 0.0101(7) 0.0010(5) 0.0017(5) 0.0000(5)
N2 0.0123(6) 0.0101(6) 0.0083(7) 0.0007(5) -0.0011(5) 0.0015(5)
N3 0.0106(6) 0.0113(6) 0.0066(7) 0.0013(5) -0.0003(5) 0.0005(5)
N4 0.0127(7) 0.0153(7) 0.0092(7) 0.0001(5) 0.0010(5) -0.0021(5)
N5 0.0101(6) 0.0137(6) 0.0074(7) 0.0001(5) -0.0005(5) 0.0010(5)
N6 0.0094(6) 0.0122(6) 0.0060(7) 0.0015(5) -0.0008(5) -0.0009(5)
C1 0.0125(7) 0.0128(7) 0.0144(9) 0.0004(6) 0.0020(6) 0.0012(6)
C2 0.0134(7) 0.0124(7) 0.0124(8) -0.0013(6) -0.0019(6) 0.0017(6)
C3 0.0149(7) 0.0094(7) 0.0086(8) -0.0013(6) -0.0016(6) 0.0009(5)
C4 0.0115(7) 0.0091(7) 0.0074(8) -0.0002(5) 0.0002(5) 0.0008(5)
C5 0.0128(7) 0.0118(7) 0.0072(8) 0.0000(6) 0.0007(6) -0.0003(5)
C6 0.0112(7) 0.0091(7) 0.0077(7) -0.0007(5) -0.0010(6) 0.0011(5)
C7 0.0115(7) 0.0096(7) 0.0105(8) 0.0002(5) -0.0017(6) 0.0011(5)
C8 0.0121(7) 0.0106(7) 0.0139(9) -0.0009(6) -0.0033(6) -0.0003(6)
C9 0.0098(7) 0.0101(7) 0.0091(8) 0.0012(5) -0.0005(6) -0.0001(5)
C10 0.0108(7) 0.0162(8) 0.0113(8) 0.0032(6) 0.0003(6) 0.0002(6)
C11 0.0119(8) 0.0189(8) 0.0110(9) -0.0001(6) 0.0021(6) -0.0005(6)
C12 0.0114(7) 0.0212(8) 0.0119(8) -0.0024(6) -0.0005(6) -0.0023(7)
C13 0.0122(7) 0.0147(8) 0.0101(8) -0.0009(6) -0.0009(6) -0.0007(6)
C14 0.0094(7) 0.0132(7) 0.0075(8) 0.0004(5) 0.0009(6) -0.0004(5)
C15 0.0116(7) 0.0149(8) 0.0094(8) -0.0001(6) 0.0002(6) -0.0012(6)
C16 0.0095(7) 0.0111(7) 0.0082(8) -0.0003(5) -0.0008(6) 0.0000(5)
C17 0.0092(7) 0.0115(7) 0.0092(8) 0.0003(5) 0.0005(6) 0.0007(6)
C18 0.0105(7) 0.0133(7) 0.0181(9) -0.0002(6) -0.0020(6) 0.0015(6)
C19 0.0088(7) 0.0094(7) 0.0095(8) 0.0007(5) 0.0004(5) 0.0007(6)
C20 0.0109(7) 0.0081(7) 0.0122(8) 0.0003(5) 0.0010(6) 0.0005(6)

loop_
_atom_type_symbol
_atom_type_description
_atom_type_scat_dispersion_real
_atom_type_scat_dispersion_imag
_atom_type_scat_source
C C 0.0032 0.0017 'International Tables Vol C Tables 4.2.6.8 and 6.1.1.4'
H H 0.0000 0.0000 'International Tables Vol C Tables 4.2.6.8 and 6.1.1.4'
N N 0.0063 0.0034 'International Tables Vol C Tables 4.2.6.8 and 6.1.1.4'
O O 0.0112 0.0063 'International Tables Vol C Tables 4.2.6.8 and 6.1.1.4'
Cu Cu 0.3245 1.3005 'International Tables Vol C Tables 4.2.6.8 and 6.1.1.4'

loop_
_geom_angle_atom_site_label_1
_geom_angle_atom_site_label_2
_geom_angle_atom_site_label_3
_geom_angle_site_symmetry_1
_geom_angle_site_symmetry_3
_geom_angle
_geom_angle_publ_flag
N2 Cu1 N4 . 7_575 171.68(7) yes
N2 Cu1 O1 . . 77.41(6) yes
N4 Cu1 O1 7_575 . 109.97(6) yes
O5 Cu2 O4 . . 179.35(7) yes
O5 Cu2 N3 . . 96.62(6) yes
O4 Cu2 N3 . . 83.54(6) yes
O5 Cu2 N6 . . 82.91(6) yes
O4 Cu2 N6 . . 96.76(6) yes
N3 Cu2 N6 . . 163.22(6) yes
O5 Cu2 O9 . . 90.75(6) yes
O4 Cu2 O9 . . 89.86(7) yes
N3 Cu2 O9 . . 95.39(6) yes
N6 Cu2 O9 . . 101.38(6) yes
N1 Cu3 N5 2_665 . 169.64(7) yes
N1 Cu3 O8 2_665 . 109.15(6) yes
N5 Cu3 O8 . . 79.21(6) yes
C8 O1 Cu1 . . 104.86(12) ?
C8 O2 H2 . . 114.0 ?
C10 O4 Cu2 . . 114.23(12) ?
C20 O5 Cu2 . . 115.51(11) ?
C18 O7 H7 . . 107.9 ?
C18 O8 Cu3 . . 104.20(13) ?
Cu2 O9 H9A . . 113.2 ?
Cu2 O9 H9B . . 118.6 ?
H9A O9 H9B . . 107.3 ?
C1 N1 C5 . . 118.74(16) ?
C1 N1 Cu3 . 2_664 118.56(13) ?
C5 N1 Cu3 . 2_664 122.29(13) ?
C6 N2 C7 . . 105.61(15) ?
C6 N2 Cu1 . . 136.62(13) ?
C7 N2 Cu1 . . 117.74(12) ?
C6 N3 C9 . . 104.79(14) ?
C6 N3 Cu2 . . 148.40(12) ?
C9 N3 Cu2 . . 106.60(11) ?
C15 N4 C11 . . 118.17(16) ?
C15 N4 Cu1 . 7_576 117.61(13) ?
C11 N4 Cu1 . 7_576 123.93(13) ?
C16 N5 C17 . . 105.93(15) ?
C16 N5 Cu3 . . 137.44(13) ?
C17 N5 Cu3 . . 116.25(12) ?
C16 N6 C19 . . 105.05(15) ?
C16 N6 Cu2 . . 146.99(13) ?
C19 N6 Cu2 . . 106.88(12) ?
N1 C1 C2 . . 122.48(17) ?
N1 C1 H1 . . 118.8 ?
C2 C1 H1 . . 118.8 ?
C1 C2 C3 . . 118.52(17) ?
C1 C2 H2A . . 120.7 ?
C3 C2 H2A . . 120.7 ?
C2 C3 C4 . . 119.92(17) ?
C2 C3 H3 . . 120.0 ?
C4 C3 H3 . . 120.0 ?
C3 C4 C5 . . 118.33(16) ?
C3 C4 C6 . . 119.86(16) ?
C5 C4 C6 . . 121.81(16) ?
N1 C5 C4 . . 121.96(16) ?
N1 C5 H5 . . 119.0 ?
C4 C5 H5 . . 119.0 ?
N2 C6 N3 . . 112.56(15) ?
N2 C6 C4 . . 123.79(16) ?
N3 C6 C4 . . 123.62(15) ?
N2 C7 C9 . . 107.71(15) ?
N2 C7 C8 . . 121.10(16) ?
C9 C7 C8 . . 131.11(17) ?
O1 C8 O2 . . 123.10(17) ?
O1 C8 C7 . . 118.77(17) ?
O2 C8 C7 . . 118.13(17) ?
N3 C9 C7 . . 109.32(15) ?
N3 C9 C10 . . 118.62(15) ?
C7 C9 C10 . . 132.06(16) ?
O4 C10 O3 . . 124.31(18) ?
O4 C10 C9 . . 116.12(16) ?
O3 C10 C9 . . 119.57(17) ?
N4 C11 C12 . . 122.24(17) ?
N4 C11 H11 . . 118.9 ?
C12 C11 H11 . . 118.9 ?
C11 C12 C13 . . 119.57(17) ?
C11 C12 H12 . . 120.2 ?
C13 C12 H12 . . 120.2 ?
C12 C13 C14 . . 118.63(17) ?
C12 C13 H13 . . 120.7 ?
C14 C13 H13 . . 120.7 ?
C15 C14 C13 . . 118.14(17) ?
C15 C14 C16 . . 119.26(16) ?
C13 C14 C16 . . 122.59(17) ?
N4 C15 C14 . . 123.16(16) ?
N4 C15 H15 . . 118.4 ?
C14 C15 H15 . . 118.4 ?
N6 C16 N5 . . 112.26(16) ?
N6 C16 C14 . . 125.87(16) ?
N5 C16 C14 . . 121.86(17) ?
N5 C17 C19 . . 107.63(15) ?
N5 C17 C18 . . 118.66(17) ?
C19 C17 C18 . . 133.69(17) ?
O8 C18 O7 . . 121.54(18) ?
O8 C18 C17 . . 120.65(18) ?
O7 C18 C17 . . 117.81(18) ?
N6 C19 C17 . . 109.13(15) ?
N6 C19 C20 . . 118.10(15) ?
C17 C19 C20 . . 132.76(16) ?
O6 C20 O5 . . 124.62(17) ?
O6 C20 C19 . . 119.83(16) ?
O5 C20 C19 . . 115.54(15) ?

loop_
_geom_bond_atom_site_label_1
_geom_bond_atom_site_label_2
_geom_bond_site_symmetry_2
_geom_bond_distance
_geom_bond_publ_flag
Cu1 N2 . 1.8957(16) yes
Cu1 N4 7_575 1.8981(16) yes
Cu1 O1 . 2.4823(15) yes
Cu2 O5 . 1.9627(13) yes
Cu2 O4 . 1.9674(14) yes
Cu2 N3 . 2.0572(15) yes
Cu2 N6 . 2.0576(16) yes
Cu2 O9 . 2.2200(16) yes
Cu3 N1 2_665 1.8874(17) yes
Cu3 N5 . 1.8897(17) yes
Cu3 O8 . 2.3960(17) yes
O1 C8 . 1.235(2) ?
O2 C8 . 1.305(2) ?
O2 H2 . 0.8200 ?
O3 C10 . 1.270(2) ?
O4 C10 . 1.266(2) ?
O5 C20 . 1.269(2) ?
O6 C20 . 1.266(2) ?
O7 C18 . 1.322(2) ?
O7 H7 . 0.8201 ?
O8 C18 . 1.226(3) ?
O9 H9A . 0.8201 ?
O9 H9B . 0.8201 ?
N1 C1 . 1.352(2) ?
N1 C5 . 1.355(2) ?
N1 Cu3 2_664 1.8874(16) ?
N2 C6 . 1.348(2) ?
N2 C7 . 1.372(2) ?
N3 C6 . 1.357(2) ?
N3 C9 . 1.363(2) ?
N4 C15 . 1.346(2) ?
N4 C11 . 1.349(2) ?
N4 Cu1 7_576 1.8980(16) ?
N5 C16 . 1.354(2) ?
N5 C17 . 1.370(2) ?
N6 C16 . 1.352(2) ?
N6 C19 . 1.370(2) ?
C1 C2 . 1.388(3) ?
C1 H1 . 0.9500 ?
C2 C3 . 1.388(3) ?
C2 H2A . 0.9500 ?
C3 C4 . 1.393(2) ?
C3 H3 . 0.9500 ?
C4 C5 . 1.398(2) ?
C4 C6 . 1.470(2) ?
C5 H5 . 0.9500 ?
C7 C9 . 1.381(2) ?
C7 C8 . 1.471(2) ?
C9 C10 . 1.470(3) ?
C11 C12 . 1.387(3) ?
C11 H11 . 0.9500 ?
C12 C13 . 1.389(3) ?
C12 H12 . 0.9500 ?
C13 C14 . 1.402(2) ?
C13 H13 . 0.9500 ?
C14 C15 . 1.394(2) ?
C14 C16 . 1.469(2) ?
C15 H15 . 0.9500 ?
C17 C19 . 1.383(3) ?
C17 C18 . 1.474(3) ?
C19 C20 . 1.466(2) ?

loop_
_geom_hbond_atom_site_label_D
_geom_hbond_atom_site_label_H
_geom_hbond_atom_site_label_A
_geom_hbond_site_symmetry_A
_geom_hbond_distance_DH
_geom_hbond_distance_HA
_geom_hbond_distance_DA
_geom_hbond_angle_DHA
O9 H9B O6 8_755 0.82 1.94 2.718(2) 159.2
O9 H9A O1 5_666 0.82 1.87 2.655(2) 159.5
O7 H7 O6 . 0.82 1.79 2.612(2) 177.2
O2 H2 O3 . 0.82 1.68 2.480(2) 164.7

loop_
_geom_torsion_atom_site_label_1
_geom_torsion_atom_site_label_2
_geom_torsion_atom_site_label_3
_geom_torsion_atom_site_label_4
_geom_torsion_site_symmetry_1
_geom_torsion
O1 Cu1 N2 C6 . -175.86(19)
O1 Cu1 N2 C7 . 2.30(12)
N1 Cu3 N5 C16 2_665 35.3(5)
O8 Cu3 N5 C16 . 179.93(19)
N1 Cu3 N5 C17 2_665 -136.3(4)
O8 Cu3 N5 C17 . 8.33(12)
C5 N1 C1 C2 . -1.9(3)
Cu3 N1 C1 C2 2_664 170.90(14)
N1 C1 C2 C3 . 0.5(3)
C1 C2 C3 C4 . 1.6(3)
C2 C3 C4 C5 . -2.2(3)
C2 C3 C4 C6 . 178.56(15)
C1 N1 C5 C4 . 1.3(3)
Cu3 N1 C5 C4 2_664 -171.27(13)
C3 C4 C5 N1 . 0.8(3)
C6 C4 C5 N1 . 179.99(16)
C7 N2 C6 N3 . -0.40(19)
Cu1 N2 C6 N3 . 177.91(13)
C7 N2 C6 C4 . -178.60(15)
Cu1 N2 C6 C4 . -0.3(3)
C9 N3 C6 N2 . 0.52(19)
Cu2 N3 C6 N2 . 173.74(17)
C9 N3 C6 C4 . 178.73(16)
Cu2 N3 C6 C4 . -8.1(3)
C3 C4 C6 N2 . 143.35(18)
C5 C4 C6 N2 . -35.8(3)
C3 C4 C6 N3 . -34.7(2)
C5 C4 C6 N3 . 146.15(17)
C6 N2 C7 C9 . 0.11(19)
Cu1 N2 C7 C9 . -178.58(12)
C6 N2 C7 C8 . 177.13(16)
Cu1 N2 C7 C8 . -1.6(2)
Cu1 O1 C8 O2 . -177.61(15)
Cu1 O1 C8 C7 . 3.18(19)
N2 C7 C8 O1 . -1.8(3)
C9 C7 C8 O1 . 174.44(18)
N2 C7 C8 O2 . 178.96(16)
C9 C7 C8 O2 . -4.8(3)
C6 N3 C9 C7 . -0.43(19)
Cu2 N3 C9 C7 . -176.72(12)
C6 N3 C9 C10 . 179.11(16)
Cu2 N3 C9 C10 . 2.81(19)
N2 C7 C9 N3 . 0.2(2)
C8 C7 C9 N3 . -176.41(17)
N2 C7 C9 C10 . -179.25(18)
C8 C7 C9 C10 . 4.1(3)
Cu2 O4 C10 O3 . 170.26(16)
Cu2 O4 C10 C9 . -9.7(2)
N3 C9 C10 O4 . 4.4(3)
C7 C9 C10 O4 . -176.18(19)
N3 C9 C10 O3 . -175.50(17)
C7 C9 C10 O3 . 3.9(3)
C15 N4 C11 C12 . 2.1(3)
Cu1 N4 C11 C12 7_576 -171.65(15)
N4 C11 C12 C13 . 0.2(3)
C11 C12 C13 C14 . -2.2(3)
C12 C13 C14 C15 . 1.9(3)
C12 C13 C14 C16 . -179.20(17)
C11 N4 C15 C14 . -2.4(3)
Cu1 N4 C15 C14 7_576 171.72(14)
C13 C14 C15 N4 . 0.4(3)
C16 C14 C15 N4 . -178.55(17)
C19 N6 C16 N5 . 0.8(2)
Cu2 N6 C16 N5 . -164.20(17)
C19 N6 C16 C14 . -178.35(16)
Cu2 N6 C16 C14 . 16.6(3)
C17 N5 C16 N6 . -0.4(2)
Cu3 N5 C16 N6 . -172.55(14)
C17 N5 C16 C14 . 178.82(16)
Cu3 N5 C16 C14 . 6.7(3)
C15 C14 C16 N6 . -153.51(18)
C13 C14 C16 N6 . 27.6(3)
C15 C14 C16 N5 . 27.4(2)
C13 C14 C16 N5 . -151.52(18)
C16 N5 C17 C19 . -0.21(19)
Cu3 N5 C17 C19 . 173.89(12)
C16 N5 C17 C18 . 178.10(16)
Cu3 N5 C17 C18 . -7.8(2)
Cu3 O8 C18 O7 . -172.39(15)
Cu3 O8 C18 C17 . 7.1(2)
N5 C17 C18 O8 . -1.2(3)
C19 C17 C18 O8 . 176.5(2)
N5 C17 C18 O7 . 178.32(16)
C19 C17 C18 O7 . -3.9(3)
C16 N6 C19 C17 . -0.92(19)
Cu2 N6 C19 C17 . 170.62(12)
C16 N6 C19 C20 . 177.95(15)
Cu2 N6 C19 C20 . -10.51(19)
N5 C17 C19 N6 . 0.7(2)
C18 C17 C19 N6 . -177.23(19)
N5 C17 C19 C20 . -177.93(18)
C18 C17 C19 C20 . 4.1(4)
Cu2 O5 C20 O6 . -178.67(14)
Cu2 O5 C20 C19 . 2.4(2)
N6 C19 C20 O6 . -172.84(16)
C17 C19 C20 O6 . 5.7(3)
N6 C19 C20 O5 . 6.1(2)
C17 C19 C20 O5 . -175.32(19)

_cod_database_fobs_code 2020563
